data_7047396
loop_
_publ_author_name
'Adcock, Alyssa K.'
'Gibbons, Bradley'
'Einkauf, Jeffrey D.'
'Bertke, Jeffery A.'
'Rubinson, J. Faye'
'de Lill, Daniel T.'
'Knope, Karah E.'

_publ_section_title
;
 Bismuth(iii)-thiophenedicarboxylates as host frameworks for lanthanide
 ions: synthesis, structural characterization, and photoluminescent
 behavior.
;
_journal_issue 38
_journal_name_full 'Dalton transactions (Cambridge, England : 2003)'
_journal_page_first 13419
_journal_page_last 13433
_journal_paper_doi 10.1039/c8dt02920b
_journal_volume 47
_journal_year 2018
_chemical_formula_moiety 'C18 H7 Bi O12 S3, 2(C5 H6 N), 0.356(O H2)'
_chemical_formula_sum 'C28 H19 Bi N2 O12.36 S3'
_chemical_formula_weight 886.31
_space_group_crystal_system monoclinic
_space_group_IT_number 14
_space_group_name_Hall '-P 2yn'
_space_group_name_H-M_alt 'P 1 21/n 1'
_symmetry_space_group_name_Hall '-P 2yn'
_symmetry_space_group_name_H-M 'P 1 21/n 1'
_atom_sites_solution_hydrogens mixed
_audit_creation_method SHELXL-2014/7
_audit_update_record
;
2017-12-07 deposited with the CCDC.
2018-08-27 downloaded from the CCDC.
;
_cell_angle_alpha 90
_cell_angle_beta 110.591(13)
_cell_angle_gamma 90
_cell_formula_units_Z 4
_cell_length_a 8.913(3)
_cell_length_b 35.065(13)
_cell_length_c 9.735(3)
_cell_measurement_reflns_used 468
_cell_measurement_temperature 100(2)
_cell_measurement_theta_max 19.50
_cell_measurement_theta_min 2.32
_cell_volume 2848.1(17)
_computing_cell_refinement 'SAINT V8.34A (Bruker, 2005)'
_computing_data_collection 'APEX2 V2014.9-0 (Bruker, 2014)'
_computing_data_reduction
; 
SAINT V8.34A, XPREP v2014/2, SADABS V2014/4 (Bruker, 2014) 
;
_computing_molecular_graphics 'SHELXTL v2014-4 (Bruker, 2014)'
_computing_publication_material 'XCIF V2014-2 (Bruker, 2014)'
_computing_structure_refinement 'SHELX-2014-6 (Sheldrick, 2015)'
_computing_structure_solution 'SHELX-2014-4 (Sheldrick, 2015)'
_diffrn_ambient_temperature 100(2)
_diffrn_measured_fraction_theta_full 1.000
_diffrn_measured_fraction_theta_max 0.995
_diffrn_measurement_device 'Bruker D8 Quest/Photon 100'
_diffrn_measurement_method 'profile data from \f and \w scans'
_diffrn_radiation_monochromator 'multilayer mirrors'
_diffrn_radiation_source 'microfocus sealed tube'
_diffrn_radiation_type MoK\a
_diffrn_radiation_wavelength 0.71073
_diffrn_reflns_av_R_equivalents 0.0490
_diffrn_reflns_av_unetI/netI 0.0388
_diffrn_reflns_Laue_measured_fraction_full 1.000
_diffrn_reflns_Laue_measured_fraction_max 0.995
_diffrn_reflns_limit_h_max 11
_diffrn_reflns_limit_h_min -11
_diffrn_reflns_limit_k_max 44
_diffrn_reflns_limit_k_min -44
_diffrn_reflns_limit_l_max 12
_diffrn_reflns_limit_l_min -12
_diffrn_reflns_number 41196
_diffrn_reflns_point_group_measured_fraction_full 1.000
_diffrn_reflns_point_group_measured_fraction_max 0.995
_diffrn_reflns_theta_full 25.000
_diffrn_reflns_theta_max 27.102
_diffrn_reflns_theta_min 2.309
_exptl_absorpt_coefficient_mu 6.485
_exptl_absorpt_correction_T_max 0.0885
_exptl_absorpt_correction_T_min 0.0568
_exptl_absorpt_correction_type multi-scan
_exptl_absorpt_process_details 'SADABS V2014/4 (Bruker, 2014)'
_exptl_crystal_colour colorless
_exptl_crystal_density_diffrn 2.067
_exptl_crystal_density_method 'not measured'
_exptl_crystal_description needle
_exptl_crystal_F_000 1723
_exptl_crystal_size_max 0.140
_exptl_crystal_size_mid 0.080
_exptl_crystal_size_min 0.020
_refine_diff_density_max 2.077
_refine_diff_density_min -2.382
_refine_diff_density_rms 0.168
_refine_ls_extinction_method none
_refine_ls_goodness_of_fit_ref 1.117
_refine_ls_hydrogen_treatment mixed
_refine_ls_matrix_type full
_refine_ls_number_parameters 518
_refine_ls_number_reflns 6267
_refine_ls_number_restraints 575
_refine_ls_restrained_S_all 1.088
_refine_ls_R_factor_all 0.0600
_refine_ls_R_factor_gt 0.0473
_refine_ls_shift/su_max 0.003
_refine_ls_shift/su_mean 0.000
_refine_ls_structure_factor_coef Fsqd
_refine_ls_weighting_details 'w=1/[\s^2^(Fo^2^)+(0.0328P)^2^+25.7342P] where P=(Fo^2^+2Fc^2^)/3'
_refine_ls_weighting_scheme calc
_refine_ls_wR_factor_gt 0.0985
_refine_ls_wR_factor_ref 0.1028
_reflns_Friedel_coverage 0.000
_reflns_number_gt 5380
_reflns_number_total 6267
_reflns_threshold_expression 'I > 2\s(I)'
_cod_data_source_file c8dt02920b2.cif
_cod_data_source_block B15189
_cod_depositor_comments 'Adding full bibliography for 7047392--7047396.cif.'
_cod_original_cell_volume 2847.9(17)
_cod_database_code 7047396
_shelx_shelxl_version_number 2014/7
_shelx_space_group_comment
;
The symmetry employed for this shelxl refinement is uniquely defined
by the following loop, which should always be used as a source of
symmetry information in preference to the above space-group names.
They are only intended as comments.
;
_shelx_estimated_absorpt_t_min 0.464
_shelx_estimated_absorpt_t_max 0.881

loop_
_space_group_symop_operation_xyz
'x, y, z'
'-x+1/2, y+1/2, -z+1/2'
'-x, -y, -z'
'x-1/2, -y-1/2, z-1/2'

loop_
_atom_site_label
_atom_site_type_symbol
_atom_site_fract_x
_atom_site_fract_y
_atom_site_fract_z
_atom_site_U_iso_or_equiv
_atom_site_adp_type
_atom_site_occupancy
_atom_site_site_symmetry_order
_atom_site_calc_flag
_atom_site_refinement_flags_posn
_atom_site_refinement_flags_adp
_atom_site_refinement_flags_occupancy
_atom_site_disorder_assembly
_atom_site_disorder_group
Bi1 Bi 0.94346(3) 0.64101(2) 1.08317(3) 0.02465(9) Uani 1 1 d . . . . .
S11 S 0.81033(18) 0.51752(5) 1.33353(19) 0.0216(3) Uani 1 1 d . . . . .
C11 C 0.9180(7) 0.56155(18) 1.1500(7) 0.0210(14) Uani 1 1 d . . . . .
C12 C 0.9055(7) 0.52333(18) 1.2088(7) 0.0201(13) Uani 1 1 d . . . . .
C13 C 0.9656(10) 0.4895(2) 1.1798(8) 0.0308(17) Uani 1 1 d . . . . .
H13A H 1.0226 0.4871 1.1141 0.037 Uiso 1 1 calc R U . . .
C14 C 0.9333(10) 0.4585(2) 1.2584(8) 0.0331(18) Uani 1 1 d . . . . .
H14A H 0.9647 0.4330 1.2500 0.040 Uiso 1 1 calc R U . . .
C15 C 0.8524(8) 0.46933(18) 1.3474(7) 0.0200(13) Uani 1 1 d . . . . .
C16 C 0.8073(7) 0.44642(18) 1.4525(7) 0.0194(13) Uani 1 1 d . . . . .
O11 O 0.9936(5) 0.56578(13) 1.0634(5) 0.0215(10) Uani 1 1 d . . . . .
O12 O 0.8493(7) 0.58843(14) 1.1888(8) 0.0466(17) Uani 1 1 d . . . . .
O13 O 0.8585(5) 0.41070(13) 1.4607(5) 0.0222(10) Uani 1 1 d D . . . .
H13 H 0.849(9) 0.399(2) 1.537(6) 0.033 Uiso 1 1 d D U . . .
O14 O 0.7339(6) 0.45897(14) 1.5277(6) 0.0280(11) Uani 1 1 d . . . . .
S21 S 1.23565(19) 0.76078(5) 0.91108(19) 0.0237(4) Uani 1 1 d . . . . .
C21 C 1.0190(8) 0.71249(18) 0.9730(7) 0.0224(14) Uani 1 1 d . . . . .
C22 C 1.0446(7) 0.74615(18) 0.8911(7) 0.0194(13) Uani 1 1 d . . . . .
C23 C 0.9306(8) 0.76773(18) 0.7906(7) 0.0180(13) Uani 1 1 d . . . . .
H23A H 0.8186 0.7642 0.7667 0.022 Uiso 1 1 calc R U . . .
C24 C 0.9975(8) 0.79569(19) 0.7263(7) 0.0209(13) Uani 1 1 d . . . . .
H24A H 0.9354 0.8132 0.6541 0.025 Uiso 1 1 calc R U . . .
C25 C 1.1605(7) 0.79520(18) 0.7782(7) 0.0178(13) Uani 1 1 d . . . . .
C26 C 1.2689(8) 0.81827(19) 0.7256(7) 0.0207(14) Uani 1 1 d . . . . .
O21 O 0.8754(5) 0.70341(12) 0.9551(5) 0.0211(10) Uani 1 1 d . . . . .
O22 O 1.1389(6) 0.69402(14) 1.0520(6) 0.0329(12) Uani 1 1 d . . . . .
O23 O 1.2015(5) 0.83919(14) 0.6122(5) 0.0236(10) Uani 1 1 d . . . . .
O24 O 1.4176(6) 0.81705(15) 0.7885(5) 0.0304(11) Uani 1 1 d . . . . .
S31 S 0.50282(18) 0.62437(5) 0.56477(17) 0.0230(4) Uani 1 1 d . . . . .
C31 C 0.8069(7) 0.62585(18) 0.7700(7) 0.0166(12) Uani 1 1 d . . . . .
C32 C 0.7066(7) 0.62067(17) 0.6133(7) 0.0161(12) Uani 1 1 d . . . . .
C33 C 0.7515(7) 0.61173(18) 0.4969(7) 0.0179(13) Uani 1 1 d . . . . .
H33A H 0.8597 0.6086 0.5036 0.022 Uiso 1 1 calc R U . . .
C34 C 0.6182(8) 0.6077(2) 0.3646(7) 0.0244(15) Uani 1 1 d . . . . .
H34A H 0.6266 0.6015 0.2725 0.029 Uiso 1 1 calc R U . . .
C35 C 0.4758(8) 0.6137(2) 0.3857(7) 0.0277(16) Uani 1 1 d D . . . .
O31 O 0.7334(5) 0.62606(14) 0.8623(5) 0.0203(10) Uani 1 1 d . . . . .
O32 O 0.9552(5) 0.63003(12) 0.8088(5) 0.0173(9) Uani 1 1 d . . . . .
C36A C 0.3140(12) 0.6034(5) 0.2803(13) 0.018(3) Uani 0.467(12) 1 d D U P A 1
O33A O 0.1964(15) 0.6147(4) 0.3102(16) 0.016(3) Uani 0.467(12) 1 d D U P A 1
O34A O 0.3053(11) 0.5865(3) 0.1608(9) 0.020(3) Uani 0.467(12) 1 d D U P A 1
C36B C 0.3103(11) 0.6206(4) 0.2748(10) 0.016(2) Uani 0.533(12) 1 d D U P A 2
O33B O 0.1967(13) 0.6276(3) 0.3194(14) 0.015(2) Uani 0.533(12) 1 d D U P A 2
O34B O 0.2877(9) 0.6179(3) 0.1375(8) 0.020(2) Uani 0.533(12) 1 d D U P A 2
N41A N 0.2231(11) 0.7005(3) 0.5964(8) 0.032(2) Uani 0.490(9) 1 d G U P B 1
H41C H 0.1517 0.7087 0.5137 0.039 Uiso 0.490(9) 1 calc R U P B 1
C41A C 0.1800(8) 0.6737(3) 0.6807(11) 0.026(2) Uani 0.490(9) 1 d G U P B 1
H41A H 0.0735 0.6641 0.6492 0.031 Uiso 0.490(9) 1 calc R U P B 1
C42A C 0.2928(12) 0.6608(2) 0.8113(10) 0.021(2) Uani 0.490(9) 1 d G U P B 1
H42A H 0.2633 0.6424 0.8690 0.025 Uiso 0.490(9) 1 calc R U P B 1
C43A C 0.4486(10) 0.6747(3) 0.8575(8) 0.016(2) Uani 0.490(9) 1 d G U P B 1
H43A H 0.5257 0.6659 0.9467 0.019 Uiso 0.490(9) 1 calc R U P B 1
C44A C 0.4917(8) 0.7016(3) 0.7731(10) 0.022(2) Uani 0.490(9) 1 d G U P B 1
H44A H 0.5983 0.7111 0.8047 0.027 Uiso 0.490(9) 1 calc R U P B 1
C45A C 0.3790(12) 0.7145(3) 0.6425(10) 0.027(2) Uani 0.490(9) 1 d G U P B 1
H45A H 0.4084 0.7329 0.5849 0.032 Uiso 0.490(9) 1 calc R U P B 1
N41B N 0.2625(12) 0.7134(3) 0.5908(8) 0.037(2) Uani 0.510(9) 1 d G U P B 2
H41D H 0.2358 0.7279 0.5121 0.045 Uiso 0.510(9) 1 calc R U P B 2
C41B C 0.1501(8) 0.6890(3) 0.6124(9) 0.028(2) Uani 0.510(9) 1 d G U P B 2
H41B H 0.0444 0.6879 0.5423 0.034 Uiso 0.510(9) 1 calc R U P B 2
C42B C 0.1924(11) 0.6660(2) 0.7367(10) 0.020(2) Uani 0.510(9) 1 d G U P B 2
H42B H 0.1155 0.6493 0.7515 0.024 Uiso 0.510(9) 1 calc R U P B 2
C43B C 0.3470(12) 0.6675(3) 0.8393(8) 0.025(2) Uani 0.510(9) 1 d G U P B 2
H43B H 0.3759 0.6518 0.9243 0.030 Uiso 0.510(9) 1 calc R U P B 2
C44B C 0.4594(9) 0.6920(3) 0.8177(9) 0.023(2) Uani 0.510(9) 1 d G U P B 2
H44B H 0.5651 0.6930 0.8879 0.028 Uiso 0.510(9) 1 calc R U P B 2
C45B C 0.4172(10) 0.7149(3) 0.6934(11) 0.026(2) Uani 0.510(9) 1 d G U P B 2
H45B H 0.4940 0.7316 0.6787 0.031 Uiso 0.510(9) 1 calc R U P B 2
N51A N 0.3614(10) 0.4733(2) 0.1952(9) 0.067(3) Uani 0.697(8) 1 d G U P C -1
H51A H 0.3248 0.4606 0.2547 0.080 Uiso 0.697(8) 1 calc R U P C -1
C51A C 0.3413(10) 0.5126(2) 0.1820(9) 0.052(3) Uani 0.697(8) 1 d G U P C -1
H51B H 0.2881 0.5257 0.2371 0.063 Uiso 0.697(8) 1 calc R U P C -1
C52A C 0.3991(11) 0.53281(18) 0.0881(10) 0.047(3) Uani 0.697(8) 1 d G U P C -1
H52A H 0.3854 0.5597 0.0790 0.056 Uiso 0.697(8) 1 calc R U P C -1
C53A C 0.4770(13) 0.5137(2) 0.0075(10) 0.037(2) Uani 0.697(8) 1 d G U P C -1
H53A H 0.5165 0.5274 -0.0567 0.044 Uiso 0.697(8) 1 calc R U P C -1
C54A C 0.4971(13) 0.4744(2) 0.0207(11) 0.051(3) Uani 0.697(8) 1 d G U P C -1
H54A H 0.5503 0.4613 -0.0344 0.061 Uiso 0.697(8) 1 calc R U P C -1
C55A C 0.4393(11) 0.45420(17) 0.1146(10) 0.052(3) Uani 0.697(8) 1 d G U P C -1
H55A H 0.4530 0.4273 0.1237 0.063 Uiso 0.697(8) 1 calc R U P C -1
N51B N 0.613(2) 0.5513(5) 0.846(2) 0.035(4) Uani 0.303(8) 1 d G U P C -2
H51C H 0.5700 0.5668 0.8931 0.042 Uiso 0.303(8) 1 calc R U P C -2
C51B C 0.543(2) 0.5471(7) 0.695(2) 0.068(5) Uani 0.303(8) 1 d G U P C -2
H51D H 0.4484 0.5609 0.6423 0.082 Uiso 0.303(8) 1 calc R U P C -2
C52B C 0.610(4) 0.5225(9) 0.6207(19) 0.075(6) Uani 0.303(8) 1 d G U P C -2
H52B H 0.5624 0.5197 0.5174 0.090 Uiso 0.303(8) 1 calc R U P C -2
C53B C 0.748(3) 0.5023(8) 0.698(3) 0.087(6) Uani 0.303(8) 1 d G U P C -2
H53C H 0.7947 0.4855 0.6470 0.105 Uiso 0.303(8) 1 calc R U P C -2
C54B C 0.819(3) 0.5065(7) 0.849(3) 0.085(6) Uani 0.303(8) 1 d G U P C -2
H54B H 0.9130 0.4926 0.9015 0.102 Uiso 0.303(8) 1 calc R U P C -2
C55B C 0.751(2) 0.5310(7) 0.9231(19) 0.072(5) Uani 0.303(8) 1 d G U P C -2
H55B H 0.7989 0.5339 1.0264 0.086 Uiso 0.303(8) 1 calc R U P C -2
O61 O 0.4114(17) 0.4739(5) 0.4231(13) 0.028(5) Uani 0.356(18) 1 d . . P D 1

loop_
_atom_site_aniso_label
_atom_site_aniso_U_11
_atom_site_aniso_U_22
_atom_site_aniso_U_33
_atom_site_aniso_U_23
_atom_site_aniso_U_13
_atom_site_aniso_U_12
Bi1 0.03553(15) 0.02096(14) 0.02354(14) -0.01019(11) 0.01796(11) -0.01555(11)
S11 0.0147(7) 0.0157(8) 0.0348(9) -0.0060(7) 0.0090(7) 0.0000(6)
C11 0.013(3) 0.016(3) 0.030(4) -0.007(3) 0.002(3) -0.002(2)
C12 0.018(3) 0.018(3) 0.019(3) -0.004(2) -0.001(2) 0.000(3)
C13 0.054(5) 0.022(4) 0.022(4) 0.001(3) 0.020(3) 0.009(3)
C14 0.060(5) 0.019(3) 0.022(4) 0.003(3) 0.017(4) 0.017(3)
C15 0.021(3) 0.016(3) 0.018(3) -0.001(2) 0.000(3) 0.009(2)
C16 0.011(3) 0.021(3) 0.022(3) -0.005(3) 0.001(2) 0.001(2)
O11 0.022(2) 0.020(2) 0.020(2) -0.0028(18) 0.0040(19) 0.0017(18)
O12 0.054(4) 0.015(3) 0.100(5) 0.002(3) 0.064(4) 0.001(2)
O13 0.026(2) 0.022(2) 0.020(2) 0.0037(19) 0.009(2) 0.0069(19)
O14 0.024(2) 0.024(3) 0.042(3) -0.008(2) 0.018(2) 0.001(2)
S21 0.0172(8) 0.0180(8) 0.0301(9) 0.0023(7) 0.0009(7) -0.0033(6)
C21 0.024(3) 0.014(3) 0.022(3) 0.001(3) -0.001(3) -0.003(3)
C22 0.015(3) 0.016(3) 0.023(3) -0.004(2) 0.002(3) -0.002(2)
C23 0.018(3) 0.019(3) 0.016(3) -0.001(2) 0.004(2) 0.002(2)
C24 0.024(3) 0.023(3) 0.017(3) 0.001(3) 0.010(3) 0.001(3)
C25 0.020(3) 0.017(3) 0.015(3) -0.005(2) 0.005(2) -0.001(2)
C26 0.018(3) 0.028(4) 0.016(3) -0.007(3) 0.006(3) -0.010(3)
O21 0.021(2) 0.017(2) 0.024(2) 0.0027(18) 0.0060(19) 0.0006(18)
O22 0.021(3) 0.024(3) 0.041(3) 0.010(2) -0.005(2) -0.006(2)
O23 0.019(2) 0.035(3) 0.017(2) -0.003(2) 0.0068(19) -0.011(2)
O24 0.022(3) 0.042(3) 0.028(3) -0.004(2) 0.009(2) -0.010(2)
S31 0.0121(7) 0.0429(10) 0.0146(8) -0.0069(7) 0.0053(6) -0.0064(7)
C31 0.017(3) 0.018(3) 0.016(3) -0.001(2) 0.007(2) -0.002(2)
C32 0.013(3) 0.017(3) 0.017(3) 0.000(2) 0.004(2) -0.003(2)
C33 0.010(3) 0.025(3) 0.016(3) -0.001(3) 0.002(2) -0.004(2)
C34 0.022(3) 0.036(4) 0.017(3) -0.007(3) 0.009(3) -0.005(3)
C35 0.018(3) 0.051(5) 0.014(3) -0.006(3) 0.006(3) -0.013(3)
O31 0.014(2) 0.033(3) 0.013(2) -0.0020(18) 0.0042(17) -0.0066(19)
O32 0.013(2) 0.019(2) 0.019(2) -0.0004(17) 0.0045(17) -0.0012(17)
C36A 0.016(4) 0.017(5) 0.021(4) -0.008(4) 0.007(3) -0.005(4)
O33A 0.015(4) 0.016(5) 0.019(4) -0.005(4) 0.006(3) -0.006(4)
O34A 0.020(5) 0.026(6) 0.015(4) -0.007(4) 0.007(4) -0.003(4)
C36B 0.013(4) 0.014(5) 0.018(4) -0.011(4) 0.003(3) -0.005(4)
O33B 0.011(3) 0.015(5) 0.018(3) -0.007(4) 0.005(3) -0.007(4)
O34B 0.015(4) 0.026(5) 0.017(4) -0.003(3) 0.004(3) 0.000(3)
N41A 0.033(4) 0.030(4) 0.029(4) -0.001(3) 0.004(3) -0.006(4)
C41A 0.030(4) 0.021(4) 0.026(4) 0.000(4) 0.009(4) -0.006(3)
C42A 0.024(4) 0.020(4) 0.022(4) 0.002(4) 0.012(3) 0.000(4)
C43A 0.022(4) 0.018(4) 0.015(4) -0.002(4) 0.015(3) 0.000(4)
C44A 0.026(4) 0.024(4) 0.021(4) -0.003(4) 0.012(4) 0.000(4)
C45A 0.026(4) 0.029(4) 0.025(4) -0.002(4) 0.008(4) -0.002(4)
N41B 0.036(4) 0.036(4) 0.034(4) 0.002(4) 0.007(4) -0.002(4)
C41B 0.033(4) 0.026(4) 0.026(4) 0.000(4) 0.011(4) -0.005(4)
C42B 0.029(4) 0.016(4) 0.014(4) 0.002(3) 0.005(3) -0.001(3)
C43B 0.034(4) 0.018(4) 0.018(4) -0.001(3) 0.004(4) -0.001(4)
C44B 0.028(4) 0.024(4) 0.017(4) -0.006(4) 0.008(3) 0.005(4)
C45B 0.028(4) 0.027(4) 0.022(4) -0.001(4) 0.008(4) 0.004(4)
N51A 0.060(4) 0.070(4) 0.065(4) 0.007(3) 0.016(3) 0.000(3)
C51A 0.049(4) 0.058(4) 0.052(4) 0.002(3) 0.021(3) 0.000(3)
C52A 0.046(4) 0.047(4) 0.048(4) 0.000(3) 0.016(3) 0.002(3)
C53A 0.036(4) 0.035(4) 0.038(4) -0.001(3) 0.011(3) -0.001(3)
C54A 0.050(4) 0.044(4) 0.052(4) -0.002(3) 0.011(3) 0.002(3)
C55A 0.049(4) 0.045(4) 0.052(4) -0.002(3) 0.006(3) 0.000(3)
N51B 0.039(5) 0.038(6) 0.039(5) 0.003(3) 0.027(4) -0.009(4)
C51B 0.071(6) 0.070(6) 0.063(6) 0.000(4) 0.023(4) 0.000(4)
C52B 0.078(7) 0.077(7) 0.072(7) -0.003(4) 0.028(4) 0.003(4)
C53B 0.087(7) 0.088(7) 0.086(7) -0.002(4) 0.029(4) 0.004(4)
C54B 0.083(7) 0.086(7) 0.085(7) -0.003(4) 0.029(4) 0.005(4)
C55B 0.069(6) 0.072(6) 0.072(6) 0.001(4) 0.022(4) 0.002(4)
O61 0.026(8) 0.046(10) 0.006(7) -0.005(6) -0.003(5) 0.022(6)

loop_
_atom_type_symbol
_atom_type_description
_atom_type_scat_dispersion_real
_atom_type_scat_dispersion_imag
_atom_type_scat_source
C C 0.0033 0.0016 'International Tables Vol C Tables 4.2.6.8 and 6.1.1.4'
H H 0.0000 0.0000 'International Tables Vol C Tables 4.2.6.8 and 6.1.1.4'
N N 0.0061 0.0033 'International Tables Vol C Tables 4.2.6.8 and 6.1.1.4'
O O 0.0106 0.0060 'International Tables Vol C Tables 4.2.6.8 and 6.1.1.4'
S S 0.1246 0.1234 'International Tables Vol C Tables 4.2.6.8 and 6.1.1.4'
Bi Bi -4.1077 10.2566 'International Tables Vol C Tables 4.2.6.8 and 6.1.1.4'

loop_
_geom_angle_atom_site_label_1
_geom_angle_atom_site_label_2
_geom_angle_atom_site_label_3
_geom_angle
_geom_angle_site_symmetry_1
_geom_angle_site_symmetry_3
O31 Bi1 O23 73.19(16) . 4_576
O31 Bi1 O12 86.3(2) . .
O23 Bi1 O12 72.83(17) 4_576 .
O31 Bi1 O21 76.29(16) . .
O23 Bi1 O21 74.37(15) 4_576 .
O12 Bi1 O21 146.11(17) . .
O31 Bi1 O24 125.40(16) . 4_576
O23 Bi1 O24 53.38(16) 4_576 4_576
O12 Bi1 O24 88.03(18) . 4_576
O21 Bi1 O24 79.19(16) . 4_576
O31 Bi1 O22 113.33(16) . .
O23 Bi1 O22 118.15(17) 4_576 .
O12 Bi1 O22 159.2(2) . .
O21 Bi1 O22 51.41(15) . .
O24 Bi1 O22 85.94(17) 4_576 .
O31 Bi1 O33B 156.4(3) . 1_656
O23 Bi1 O33B 118.9(2) 4_576 1_656
O12 Bi1 O33B 79.1(3) . 1_656
O21 Bi1 O33B 125.3(3) . 1_656
O24 Bi1 O33B 72.9(3) 4_576 1_656
O22 Bi1 O33B 80.1(3) . 1_656
O31 Bi1 O11 79.39(15) . .
O23 Bi1 O11 118.38(16) 4_576 .
O12 Bi1 O11 51.00(16) . .
O21 Bi1 O11 147.52(14) . .
O24 Bi1 O11 133.01(15) 4_576 .
O22 Bi1 O11 123.31(16) . .
O33B Bi1 O11 77.0(3) 1_656 .
O31 Bi1 O33A 146.6(3) . 1_656
O23 Bi1 O33A 122.2(3) 4_576 1_656
O12 Bi1 O33A 72.8(3) . 1_656
O21 Bi1 O33A 134.2(3) . 1_656
O24 Bi1 O33A 80.6(3) 4_576 1_656
O22 Bi1 O33A 86.6(3) . 1_656
O11 Bi1 O33A 67.2(3) . 1_656
O31 Bi1 O32 50.95(13) . .
O23 Bi1 O32 120.35(14) 4_576 .
O12 Bi1 O32 116.68(17) . .
O21 Bi1 O32 73.78(14) . .
O24 Bi1 O32 152.74(15) 4_576 .
O22 Bi1 O32 74.53(15) . .
O33B Bi1 O32 120.7(2) 1_656 .
O11 Bi1 O32 74.23(13) . .
O33A Bi1 O32 116.3(2) 1_656 .
O31 Bi1 C26 99.37(18) . 4_576
O23 Bi1 C26 27.06(18) 4_576 4_576
O12 Bi1 C26 80.87(18) . 4_576
O21 Bi1 C26 73.76(17) . 4_576
O24 Bi1 C26 26.40(17) 4_576 4_576
O22 Bi1 C26 101.61(19) . 4_576
O33B Bi1 C26 96.5(3) 1_656 4_576
O11 Bi1 C26 131.86(17) . 4_576
O33A Bi1 C26 102.5(3) 1_656 4_576
O32 Bi1 C26 140.42(15) . 4_576
C12 S11 C15 91.3(3) . .
O12 C11 O11 123.1(6) . .
O12 C11 C12 117.1(6) . .
O11 C11 C12 119.8(6) . .
C13 C12 C11 128.1(6) . .
C13 C12 S11 111.6(5) . .
C11 C12 S11 120.2(5) . .
C12 C13 C14 112.6(6) . .
C12 C13 H13A 123.7 . .
C14 C13 H13A 123.7 . .
C15 C14 C13 112.7(6) . .
C15 C14 H14A 123.7 . .
C13 C14 H14A 123.7 . .
C14 C15 C16 129.0(6) . .
C14 C15 S11 111.8(5) . .
C16 C15 S11 119.1(5) . .
O14 C16 O13 123.3(6) . .
O14 C16 C15 123.9(6) . .
O13 C16 C15 112.8(5) . .
C11 O11 Bi1 85.8(4) . .
C11 O12 Bi1 99.6(4) . .
C16 O13 H13 111(5) . .
C22 S21 C25 90.9(3) . .
O22 C21 O21 123.7(6) . .
O22 C21 C22 118.8(6) . .
O21 C21 C22 117.6(6) . .
C23 C22 C21 127.5(6) . .
C23 C22 S21 111.9(5) . .
C21 C22 S21 120.5(5) . .
C22 C23 C24 112.4(6) . .
C22 C23 H23A 123.8 . .
C24 C23 H23A 123.8 . .
C25 C24 C23 113.0(6) . .
C25 C24 H24A 123.5 . .
C23 C24 H24A 123.5 . .
C24 C25 C26 127.3(6) . .
C24 C25 S21 111.7(5) . .
C26 C25 S21 120.9(5) . .
O24 C26 O23 122.3(6) . .
O24 C26 C25 121.3(6) . .
O23 C26 C25 116.4(6) . .
O24 C26 Bi1 65.4(3) . 4_675
O23 C26 Bi1 57.2(3) . 4_675
C25 C26 Bi1 171.3(4) . 4_675
C21 O21 Bi1 95.5(4) . .
C21 O22 Bi1 88.9(4) . .
C26 O23 Bi1 95.7(4) . 4_675
C26 O24 Bi1 88.2(4) . 4_675
C32 S31 C35 91.1(3) . .
O32 C31 O31 122.2(6) . .
O32 C31 C32 121.1(5) . .
O31 C31 C32 116.7(5) . .
C33 C32 C31 129.5(6) . .
C33 C32 S31 112.3(5) . .
C31 C32 S31 118.1(5) . .
C32 C33 C34 112.4(6) . .
C32 C33 H33A 123.8 . .
C34 C33 H33A 123.8 . .
C35 C34 C33 111.8(6) . .
C35 C34 H34A 124.1 . .
C33 C34 H34A 124.1 . .
C34 C35 C36A 125.6(7) . .
C34 C35 C36B 129.8(7) . .
C34 C35 S31 112.3(5) . .
C36A C35 S31 120.5(6) . .
C36B C35 S31 116.3(6) . .
C31 O31 Bi1 101.7(4) . .
C31 O32 Bi1 85.0(3) . .
O33A C36A O34A 124.8(10) . .
O33A C36A C35 116.9(10) . .
O34A C36A C35 118.1(9) . .
C36A O33A Bi1 116.4(10) . 1_454
O33B C36B O34B 121.6(9) . .
O33B C36B C35 119.2(9) . .
O34B C36B C35 119.2(8) . .
C36B O33B Bi1 106.3(8) . 1_454
C41A N41A C45A 120.0 . .
C41A N41A H41C 120.0 . .
C45A N41A H41C 120.0 . .
C42A C41A N41A 120.0 . .
C42A C41A H41A 120.0 . .
N41A C41A H41A 120.0 . .
C41A C42A C43A 120.0 . .
C41A C42A H42A 120.0 . .
C43A C42A H42A 120.0 . .
C42A C43A C44A 120.0 . .
C42A C43A H43A 120.0 . .
C44A C43A H43A 120.0 . .
C45A C44A C43A 120.0 . .
C45A C44A H44A 120.0 . .
C43A C44A H44A 120.0 . .
C44A C45A N41A 120.0 . .
C44A C45A H45A 120.0 . .
N41A C45A H45A 120.0 . .
C41B N41B C45B 120.0 . .
C41B N41B H41D 120.0 . .
C45B N41B H41D 120.0 . .
C42B C41B N41B 120.0 . .
C42B C41B H41B 120.0 . .
N41B C41B H41B 120.0 . .
C41B C42B C43B 120.0 . .
C41B C42B H42B 120.0 . .
C43B C42B H42B 120.0 . .
C44B C43B C42B 120.0 . .
C44B C43B H43B 120.0 . .
C42B C43B H43B 120.0 . .
C43B C44B C45B 120.0 . .
C43B C44B H44B 120.0 . .
C45B C44B H44B 120.0 . .
C44B C45B N41B 120.0 . .
C44B C45B H45B 120.0 . .
N41B C45B H45B 120.0 . .
C51A N51A C55A 120.0 . .
C51A N51A H51A 120.0 . .
C55A N51A H51A 120.0 . .
N51A C51A C52A 120.0 . .
N51A C51A H51B 120.0 . .
C52A C51A H51B 120.0 . .
C53A C52A C51A 120.0 . .
C53A C52A H52A 120.0 . .
C51A C52A H52A 120.0 . .
C52A C53A C54A 120.0 . .
C52A C53A H53A 120.0 . .
C54A C53A H53A 120.0 . .
C55A C54A C53A 120.0 . .
C55A C54A H54A 120.0 . .
C53A C54A H54A 120.0 . .
C54A C55A N51A 120.0 . .
C54A C55A H55A 120.0 . .
N51A C55A H55A 120.0 . .
C51B N51B C55B 120.0 . .
C51B N51B H51C 120.0 . .
C55B N51B H51C 120.0 . .
N51B C51B C52B 120.0 . .
N51B C51B H51D 120.0 . .
C52B C51B H51D 120.0 . .
C53B C52B C51B 120.0 . .
C53B C52B H52B 120.0 . .
C51B C52B H52B 120.0 . .
C52B C53B C54B 120.0 . .
C52B C53B H53C 120.0 . .
C54B C53B H53C 120.0 . .
C55B C54B C53B 120.0 . .
C55B C54B H54B 120.0 . .
C53B C54B H54B 120.0 . .
C54B C55B N51B 120.0 . .
C54B C55B H55B 120.0 . .
N51B C55B H55B 120.0 . .

loop_
_geom_bond_atom_site_label_1
_geom_bond_atom_site_label_2
_geom_bond_distance
_geom_bond_site_symmetry_2
Bi1 O31 2.361(4) .
Bi1 O23 2.375(4) 4_576
Bi1 O12 2.402(5) .
Bi1 O21 2.486(4) .
Bi1 O24 2.556(5) 4_576
Bi1 O22 2.637(5) .
Bi1 O33B 2.637(13) 1_656
Bi1 O11 2.694(5) .
Bi1 O33A 2.704(15) 1_656
Bi1 O32 2.737(4) .
Bi1 C26 2.811(6) 4_576
S11 C12 1.721(7) .
S11 C15 1.726(6) .
C11 O12 1.252(8) .
C11 O11 1.260(8) .
C11 C12 1.477(9) .
C12 C13 1.372(9) .
C13 C14 1.414(10) .
C13 H13A 0.9500 .
C14 C15 1.362(10) .
C14 H14A 0.9500 .
C15 C16 1.464(9) .
C16 O14 1.223(8) .
C16 O13 1.326(8) .
O13 H13 0.88(2) .
S21 C22 1.723(6) .
S21 C25 1.723(6) .
C21 O22 1.255(8) .
C21 O21 1.271(8) .
C21 C22 1.486(9) .
C22 C23 1.365(9) .
C23 C24 1.404(9) .
C23 H23A 0.9500 .
C24 C25 1.359(9) .
C24 H24A 0.9500 .
C25 C26 1.483(9) .
C26 O24 1.250(8) .
C26 O23 1.285(8) .
C26 Bi1 2.811(6) 4_675
O23 Bi1 2.375(4) 4_675
O24 Bi1 2.556(5) 4_675
S31 C32 1.713(6) .
S31 C35 1.715(7) .
C31 O32 1.249(7) .
C31 O31 1.285(7) .
C31 C32 1.482(8) .
C32 C33 1.365(9) .
C33 C34 1.419(9) .
C33 H33A 0.9500 .
C34 C35 1.371(10) .
C34 H34A 0.9500 .
C35 C36A 1.491(11) .
C35 C36B 1.510(11) .
C36A O33A 1.246(11) .
C36A O34A 1.283(11) .
O33A Bi1 2.704(15) 1_454
C36B O33B 1.257(11) .
C36B O34B 1.284(11) .
O33B Bi1 2.637(13) 1_454
N41A C41A 1.3900 .
N41A C45A 1.3900 .
N41A H41C 0.8800 .
C41A C42A 1.3900 .
C41A H41A 0.9500 .
C42A C43A 1.3900 .
C42A H42A 0.9500 .
C43A C44A 1.3900 .
C43A H43A 0.9500 .
C44A C45A 1.3900 .
C44A H44A 0.9500 .
C45A H45A 0.9500 .
N41B C41B 1.3900 .
N41B C45B 1.3900 .
N41B H41D 0.8800 .
C41B C42B 1.3900 .
C41B H41B 0.9500 .
C42B C43B 1.3900 .
C42B H42B 0.9500 .
C43B C44B 1.3900 .
C43B H43B 0.9500 .
C44B C45B 1.3900 .
C44B H44B 0.9500 .
C45B H45B 0.9500 .
N51A C51A 1.3900 .
N51A C55A 1.3900 .
N51A H51A 0.8800 .
C51A C52A 1.3900 .
C51A H51B 0.9500 .
C52A C53A 1.3900 .
C52A H52A 0.9500 .
C53A C54A 1.3900 .
C53A H53A 0.9500 .
C54A C55A 1.3900 .
C54A H54A 0.9500 .
C55A H55A 0.9500 .
N51B C51B 1.3900 .
N51B C55B 1.3900 .
N51B H51C 0.8800 .
C51B C52B 1.3900 .
C51B H51D 0.9500 .
C52B C53B 1.3900 .
C52B H52B 0.9500 .
C53B C54B 1.3900 .
C53B H53C 0.9500 .
C54B C55B 1.3900 .
C54B H54B 0.9500 .
C55B H55B 0.9500 .

loop_
_geom_hbond_atom_site_label_D
_geom_hbond_atom_site_label_H
_geom_hbond_atom_site_label_A
_geom_hbond_distance_DH
_geom_hbond_distance_HA
_geom_hbond_distance_DA
_geom_hbond_angle_DHA
_geom_hbond_site_symmetry_A
N41A H41C O24 0.88 2.60 3.322(9) 140.0 4_475
O13 H13 O33A 0.88(2) 1.74(3) 2.602(14) 167(8) 3_667
O13 H13 O33B 0.88(2) 1.84(3) 2.714(12) 173(8) 3_667

loop_
_geom_torsion_atom_site_label_1
_geom_torsion_atom_site_label_2
_geom_torsion_atom_site_label_3
_geom_torsion_atom_site_label_4
_geom_torsion
_geom_torsion_site_symmetry_4
O12 C11 C12 C13 177.9(7) .
O11 C11 C12 C13 -1.2(10) .
O12 C11 C12 S11 -3.8(8) .
O11 C11 C12 S11 177.1(5) .
C15 S11 C12 C13 0.3(6) .
C15 S11 C12 C11 -178.2(5) .
C11 C12 C13 C14 178.8(7) .
S11 C12 C13 C14 0.4(8) .
C12 C13 C14 C15 -1.1(10) .
C13 C14 C15 C16 -175.4(7) .
C13 C14 C15 S11 1.3(9) .
C12 S11 C15 C14 -0.9(6) .
C12 S11 C15 C16 176.2(5) .
C14 C15 C16 O14 -179.9(7) .
S11 C15 C16 O14 3.5(9) .
C14 C15 C16 O13 1.9(10) .
S11 C15 C16 O13 -174.6(4) .
O12 C11 O11 Bi1 6.8(7) .
C12 C11 O11 Bi1 -174.1(5) .
O11 C11 O12 Bi1 -7.7(8) .
C12 C11 O12 Bi1 173.2(5) .
O22 C21 C22 C23 173.8(7) .
O21 C21 C22 C23 -4.2(10) .
O22 C21 C22 S21 -2.9(9) .
O21 C21 C22 S21 179.1(5) .
C25 S21 C22 C23 -1.9(5) .
C25 S21 C22 C21 175.3(5) .
C21 C22 C23 C24 -175.5(6) .
S21 C22 C23 C24 1.5(7) .
C22 C23 C24 C25 -0.1(8) .
C23 C24 C25 C26 174.2(6) .
C23 C24 C25 S21 -1.3(7) .
C22 S21 C25 C24 1.8(5) .
C22 S21 C25 C26 -174.0(5) .
C24 C25 C26 O24 175.4(6) .
S21 C25 C26 O24 -9.4(9) .
C24 C25 C26 O23 -5.0(10) .
S21 C25 C26 O23 170.2(5) .
O22 C21 O21 Bi1 -8.4(7) .
C22 C21 O21 Bi1 169.5(5) .
O21 C21 O22 Bi1 7.8(7) .
C22 C21 O22 Bi1 -170.0(5) .
O24 C26 O23 Bi1 6.3(7) 4_675
C25 C26 O23 Bi1 -173.3(5) 4_675
O23 C26 O24 Bi1 -5.8(6) 4_675
C25 C26 O24 Bi1 173.8(6) 4_675
O32 C31 C32 C33 15.1(10) .
O31 C31 C32 C33 -165.4(6) .
O32 C31 C32 S31 -167.6(5) .
O31 C31 C32 S31 11.9(8) .
C35 S31 C32 C33 0.1(5) .
C35 S31 C32 C31 -177.7(5) .
C31 C32 C33 C34 177.4(6) .
S31 C32 C33 C34 -0.1(7) .
C32 C33 C34 C35 0.0(9) .
C33 C34 C35 C36A -165.5(10) .
C33 C34 C35 C36B 165.4(10) .
C33 C34 C35 S31 0.1(8) .
C32 S31 C35 C34 -0.1(6) .
C32 S31 C35 C36A 166.2(10) .
C32 S31 C35 C36B -167.6(8) .
O32 C31 O31 Bi1 4.8(7) .
C32 C31 O31 Bi1 -174.7(4) .
O31 C31 O32 Bi1 -4.1(6) .
C32 C31 O32 Bi1 175.4(6) .
C34 C35 C36A O33A -172.5(12) .
S31 C35 C36A O33A 23.1(18) .
C34 C35 C36A O34A 2(2) .
S31 C35 C36A O34A -162.6(11) .
O34A C36A O33A Bi1 -35(2) 1_454
C35 C36A O33A Bi1 139.2(11) 1_454
C34 C35 C36B O33B -176.2(10) .
S31 C35 C36B O33B -11.4(15) .
C34 C35 C36B O34B 6.3(18) .
S31 C35 C36B O34B 171.1(9) .
O34B C36B O33B Bi1 -5.7(15) 1_454
C35 C36B O33B Bi1 176.9(9) 1_454
C45A N41A C41A C42A 0.0 .
N41A C41A C42A C43A 0.0 .
C41A C42A C43A C44A 0.0 .
C42A C43A C44A C45A 0.0 .
C43A C44A C45A N41A 0.0 .
C41A N41A C45A C44A 0.0 .
C45B N41B C41B C42B 0.0 .
N41B C41B C42B C43B 0.0 .
C41B C42B C43B C44B 0.0 .
C42B C43B C44B C45B 0.0 .
C43B C44B C45B N41B 0.0 .
C41B N41B C45B C44B 0.0 .
C55A N51A C51A C52A 0.0 .
N51A C51A C52A C53A 0.0 .
C51A C52A C53A C54A 0.0 .
C52A C53A C54A C55A 0.0 .
C53A C54A C55A N51A 0.0 .
C51A N51A C55A C54A 0.0 .
C55B N51B C51B C52B 0.0 .
N51B C51B C52B C53B 0.0 .
C51B C52B C53B C54B 0.0 .
C52B C53B C54B C55B 0.0 .
C53B C54B C55B N51B 0.0 .
C51B N51B C55B C54B 0.0 .
